data_7715775
loop_
_publ_author_name
'Beckmann, J. Louis'
'Neumann, Beate'
'Stammler, Hans-Georg'
'Lamm, Jan-Hendrik'
'Mitzel, Norbert W.'

_publ_section_title
;
 Bidentate boron Lewis acids: synthesis by tin boron exchange reaction and
 host-guest complex formation.
;
_journal_issue 18
_journal_name_full 'Dalton transactions (Cambridge, England : 2003)'
_journal_page_first 7958
_journal_page_last 7964
_journal_paper_doi 10.1039/d4dt00782d
_journal_volume 53
_journal_year 2024
_chemical_formula_moiety 'C42 H8 B2 F20'
_chemical_formula_sum 'C42 H8 B2 F20'
_chemical_formula_weight 914.10
_space_group_crystal_system monoclinic
_space_group_IT_number 14
_space_group_name_Hall '-P 2yn'
_space_group_name_H-M_alt 'P 1 21/n 1'
_atom_sites_solution_hydrogens geom
_atom_sites_solution_primary dual
_audit_creation_date 2021-04-30
_audit_creation_method
;
Olex2 1.3-ac4
(compiled 2019.04.23 svn.r3594 for Rigaku Oxford Diffraction, GUI svn.r5739)
;
_audit_update_record
;
2024-03-04 deposited with the CCDC.	2024-04-17 downloaded from the CCDC.
;
_cell_angle_alpha 90
_cell_angle_beta 96.0176(10)
_cell_angle_gamma 90
_cell_formula_units_Z 4
_cell_length_a 19.8509(2)
_cell_length_b 7.70443(10)
_cell_length_c 22.3199(3)
_cell_measurement_reflns_used 30831
_cell_measurement_temperature 100.01(10)
_cell_measurement_theta_max 76.3360
_cell_measurement_theta_min 2.7820
_cell_volume 3394.79(7)
_computing_cell_refinement 'CrysAlisPro 1.171.41.102a (Rigaku OD, 2021)'
_computing_data_collection 'CrysAlisPro 1.171.41.102a (Rigaku OD, 2021)'
_computing_data_reduction 'CrysAlisPro 1.171.41.102a (Rigaku OD, 2021)'
_computing_molecular_graphics 'Olex2 (Dolomanov et al., 2009)'
_computing_publication_material 'Olex2 (Dolomanov et al., 2009)'
_computing_structure_refinement 'ShelXL (Sheldrick, 2015)'
_computing_structure_solution 'ShelXT (Sheldrick, 2015)'
_diffrn_ambient_environment N~2~
_diffrn_ambient_temperature 100.01(10)
_diffrn_detector 'CCD plate'
_diffrn_detector_area_resol_mean 5.3114
_diffrn_detector_type Atlas
_diffrn_measured_fraction_theta_full 1.000
_diffrn_measured_fraction_theta_max 0.995
_diffrn_measurement_details
;
List of Runs (angles in degrees, time in seconds):

  # Type    Start    End  Width  t~exp~   \w     \q     \k     \f   Frames
#--------------------------------------------------------------------------
  1  \w      6.00  33.00   1.00    1.00    --  -38.50  37.00 -90.00   27
  2  \w   -101.00 -69.00   1.00    1.00    --  -38.50 -57.00-120.00   32
  3  \w    -51.00 -10.00   1.00    1.00    --  -38.50 125.00 -60.00   41
  4  \w    -85.00 -10.00   1.00    1.00    --  -38.50 125.00  30.00   75
  5  \w    -58.00   0.00   1.00    1.00    --  -38.50  37.00 -90.00   58
  6  \w    -47.00 -14.00   1.00    1.00    --  -38.50 -57.00-120.00   33
  7  \w    -48.00  13.00   1.00    1.00    --  -38.50  57.00-180.00   61
  8  \w     23.00 114.00   1.00    1.00    --   42.70  37.00-150.00   91
  9  \w     12.00  37.00   1.00    1.00    --   42.70  78.00-172.62   25
 10  \w     15.00  42.00   1.00    1.00    --   42.70  76.00-138.67   27
 11  \w     23.00 111.00   1.00    1.00    --   42.70  37.00 -60.00   88
 12  \w     12.00  41.00   1.00    1.00    --   42.70  79.00   9.58   29
 13  \w     13.00  41.00   1.00    1.00    --   42.70  81.00  59.99   28
 14  \w     51.00 103.00   1.00    1.00    --   42.70  69.00 -14.69   52
 15  \w     24.00 114.00   1.00    1.00    --   42.70  37.00  90.00   90
 16  \w     20.00  47.00   1.00    1.00    --   42.70  57.00 120.00   27
 17  \w     61.00 107.00   1.00    1.00    --   42.70  57.00 120.00   46
 18  \w     12.00  39.00   1.00    1.00    --   42.70  78.00 139.01   27
 19  \w     12.00  41.00   1.00    1.00    --   42.70  79.00 -97.57   29
 20  \w      7.00  74.00   1.00    1.00    --   42.70 -99.00 -60.00   67
 21  \w     17.00  45.00   1.00    1.00    --   42.70  69.00 -14.69   28
 22  \w     83.00 110.00   1.00    2.16    --  111.00  70.00 130.04   27
 23  \w    134.00 177.00   1.00    2.16    --  111.00  67.00 -45.86   43
 24  \w     84.00 171.00   1.00    2.16    --  111.00  66.00   3.29   87
 25  \w     34.00 107.00   1.00    2.16    --  111.00-100.00  99.56   73
 26  \w    129.00 178.00   1.00    2.16    --  111.00  68.00 152.60   49
 27  \w     40.00 107.00   1.00    2.16    --  111.00 -77.00 120.00   67
 28  \w    136.00 163.00   1.00    2.16    --  111.00  61.00-150.00   27
 29  \w     85.00 178.00   1.00    2.16    --  111.00  61.00-120.00   93
 30  \w     86.00 111.00   1.00    2.16    --  111.00  61.00   0.00   25
 31  \w     83.00 110.00   1.00    2.16    --  111.00  67.00 -45.86   27
 32  \w     83.00 109.00   1.00    2.16    --  111.00  68.00 152.60   26
 33  \w     85.00 113.00   1.00    2.16    --  111.00  61.00  60.00   28
 34  \w     53.00 123.00   1.00    2.16    --  111.00-138.00  24.44   70
 35  \w     87.00 113.00   1.00    2.16    --  111.00  50.00  37.82   26
 36  \w     83.00 109.00   1.00    2.16    --  111.00  70.00-168.44   26
 37  \w     85.00 111.00   1.00    2.16    --  111.00  62.00  -5.81   26
 38  \w     83.00 111.00   1.00    2.16    --  111.00  68.00 -84.22   28
 39  \w     88.00 122.00   1.00    2.16    --  111.00  49.00  -4.99   34
 40  \w     85.00 112.00   1.00    2.16    --  111.00  61.00 120.00   27
 41  \w     85.00 178.00   1.00    2.16    --  111.00  61.00  76.21   93
 42  \w    139.00 178.00   1.00    2.16    --  111.00  61.00  90.00   39
 43  \w     89.00 131.00   1.00    2.16    --  111.00  45.00-120.00   42
 44  \w     89.00 116.00   1.00    2.16    --  111.00  45.00 -90.00   27
 45  \w     85.00 114.00   1.00    2.16    --  111.00  61.00  90.00   29
 46  \w     85.00 118.00   1.00    2.16    --  111.00  61.00-180.00   33
 47  \w    120.00 177.00   1.00    2.16    --  111.00  67.00 -93.16   57
 48  \w     85.00 111.00   1.00    2.16    --  111.00  61.00 -30.00   26
 49  \w     87.00 159.00   1.00    2.16    --  111.00  51.00-162.13   72
 50  \w     89.00 115.00   1.00    2.16    --  111.00  45.00 150.00   26
 51  \w     90.00 115.00   1.00    2.16    --  111.00  45.00 120.00   25
 52  \w     87.00 114.00   1.00    2.16    --  111.00  51.00 120.17   27
 53  \w     44.00 107.00   1.00    2.16    --  111.00 -94.00-120.00   63
 54  \w     85.00 111.00   1.00    2.16    --  111.00  61.00 -60.00   26
 55  \w    121.00 175.00   1.00    2.16    --  111.00  61.00 -60.00   54
 56  \w     85.00 112.00   1.00    2.16    --  111.00  61.00-150.00   27
 57  \w     44.00 113.00   1.00    2.16    --  111.00-125.00  90.00   69
 58  \w     83.00 109.00   1.00    2.16    --  111.00  67.00 -93.16   26
 59  \w    102.00 141.00   1.00    2.16    --  111.00 -77.00 -90.00   39
 60  \w     44.00  79.00   1.00    2.16    --  111.00 -77.00 -90.00   35
 61  \w    142.00 177.00   1.00    2.16    --  111.00  66.00  41.44   35
 62  \w     85.00 112.00   1.00    2.16    --  111.00  61.00 150.00   27
 63  \w     86.00 113.00   1.00    2.16    --  111.00  55.00 -37.93   27
 64  \w     84.00 113.00   1.00    2.16    --  111.00  66.00  41.44   29
 65  \w     42.00 113.00   1.00    2.16    --  111.00-125.00-120.00   71
 66  \w     85.00 108.00   1.00    2.16    --  111.00  61.00  30.00   23
;
_diffrn_measurement_device 'four-circle diffractometer'
_diffrn_measurement_device_type 'SuperNova, Dual, Cu at home/near, Atlas'
_diffrn_measurement_method '\w scans'
_diffrn_orient_matrix_type 'CrysAlisPro convention (1999,Acta A55,543-557)'
_diffrn_orient_matrix_UB_11 0.0540217000
_diffrn_orient_matrix_UB_12 0.0250415000
_diffrn_orient_matrix_UB_13 0.0540821000
_diffrn_orient_matrix_UB_21 -0.0512279000
_diffrn_orient_matrix_UB_22 0.1035979000
_diffrn_orient_matrix_UB_23 0.0330791000
_diffrn_orient_matrix_UB_31 -0.0233829000
_diffrn_orient_matrix_UB_32 -0.1692057000
_diffrn_orient_matrix_UB_33 0.0282327000
_diffrn_radiation_monochromator mirror
_diffrn_radiation_probe x-ray
_diffrn_radiation_type 'Cu K\a'
_diffrn_radiation_wavelength 1.54184
_diffrn_reflns_av_R_equivalents 0.0297
_diffrn_reflns_av_unetI/netI 0.0144
_diffrn_reflns_Laue_measured_fraction_full 1.000
_diffrn_reflns_Laue_measured_fraction_max 0.995
_diffrn_reflns_limit_h_max 25
_diffrn_reflns_limit_h_min -25
_diffrn_reflns_limit_k_max 9
_diffrn_reflns_limit_k_min -9
_diffrn_reflns_limit_l_max 28
_diffrn_reflns_limit_l_min -28
_diffrn_reflns_number 56830
_diffrn_reflns_point_group_measured_fraction_full 1.000
_diffrn_reflns_point_group_measured_fraction_max 0.995
_diffrn_reflns_theta_full 67.684
_diffrn_reflns_theta_max 76.370
_diffrn_reflns_theta_min 2.835
_diffrn_source 'micro-focus sealed X-ray tube'
_diffrn_source_type 'SuperNova (Cu) X-ray Source'
_exptl_absorpt_coefficient_mu 1.629
_exptl_absorpt_correction_T_max 1.000
_exptl_absorpt_correction_T_min 0.559
_exptl_absorpt_correction_type gaussian
_exptl_absorpt_process_details
;
CrysAlisPro 1.171.41.102a (Rigaku Oxford Diffraction, 2021)
Numerical absorption correction based on gaussian integration over
a multifaceted crystal model
Empirical absorption correction using spherical harmonics,
implemented in SCALE3 ABSPACK scaling algorithm.
;
_exptl_crystal_colour 'clear orange'
_exptl_crystal_colour_lustre clear
_exptl_crystal_colour_primary orange
_exptl_crystal_density_diffrn 1.789
_exptl_crystal_description plate
_exptl_crystal_F_000 1800
_exptl_crystal_size_max 0.382
_exptl_crystal_size_mid 0.276
_exptl_crystal_size_min 0.036
_refine_diff_density_max 0.256
_refine_diff_density_min -0.200
_refine_diff_density_rms 0.044
_refine_ls_extinction_method none
_refine_ls_goodness_of_fit_ref 1.026
_refine_ls_hydrogen_treatment constr
_refine_ls_matrix_type full
_refine_ls_number_parameters 577
_refine_ls_number_reflns 7084
_refine_ls_number_restraints 0
_refine_ls_restrained_S_all 1.026
_refine_ls_R_factor_all 0.0340
_refine_ls_R_factor_gt 0.0303
_refine_ls_shift/su_max 0.001
_refine_ls_shift/su_mean 0.000
_refine_ls_structure_factor_coef Fsqd
_refine_ls_weighting_details 'w=1/[\s^2^(Fo^2^)+(0.0445P)^2^+1.4503P] where P=(Fo^2^+2Fc^2^)/3'
_refine_ls_weighting_scheme calc
_refine_ls_wR_factor_gt 0.0809
_refine_ls_wR_factor_ref 0.0844
_reflns_Friedel_coverage 0.000
_reflns_number_gt 6380
_reflns_number_total 7084
_reflns_threshold_expression 'I > 2\s(I)'
_cod_data_source_file d4dt00782d2.cif
_cod_data_source_block 3d
_cod_depositor_comments 'Adding full bibliography for 7715770--7715781.cif.'
_cod_original_cell_volume 3394.80(7)
_cod_database_code 7715775
_shelx_shelxl_version_number 2018/3
_chemical_oxdiff_formula 'C42 H8 B2 F20'
_shelx_space_group_comment
;
The symmetry employed for this shelxl refinement is uniquely defined
by the following loop, which should always be used as a source of
symmetry information in preference to the above space-group names.
They are only intended as comments.
;
_reflns_odcompleteness_completeness 99.94
_reflns_odcompleteness_iscentric 1
_reflns_odcompleteness_theta 71.98
_olex2_refinement_description
;
1. Fixed Uiso
 At 1.2 times of:
  All C(H) groups
2.a Aromatic/amide H refined with riding coordinates:
 C3(H3), C6(H6), C7(H7), C8(H8), C10(H10), C12(H12), C13(H13), C14(H14)
;
_olex2_date_sample_data_collection 2021-04-30
_olex2_submission_special_instructions 'No special instructions were received'
_oxdiff_exptl_absorpt_empirical_details
;
Empirical correction (ABSPACK) includes:
- Absorption correction using spherical harmonics
- Frame scaling
- Detector area scaling
;
_oxdiff_exptl_absorpt_empirical_full_max 1.414
_oxdiff_exptl_absorpt_empirical_full_min 0.824

loop_
_space_group_symop_operation_xyz
'x, y, z'
'-x+1/2, y+1/2, -z+1/2'
'-x, -y, -z'
'x-1/2, -y-1/2, z-1/2'

loop_
_atom_site_label
_atom_site_type_symbol
_atom_site_fract_x
_atom_site_fract_y
_atom_site_fract_z
_atom_site_U_iso_or_equiv
_atom_site_adp_type
_atom_site_occupancy
_atom_site_site_symmetry_order
_atom_site_calc_flag
_atom_site_refinement_flags_posn
_atom_site_refinement_flags_adp
_atom_site_refinement_flags_occupancy
_atom_site_disorder_assembly
_atom_site_disorder_group
F1 F 0.21055(4) 0.39197(12) 0.78371(4) 0.03221(19) Uani 1 1 d . . . . .
F2 F 0.11733(4) 0.35037(12) 0.85983(3) 0.0344(2) Uani 1 1 d . . . . .
F3 F -0.00001(4) 0.18076(12) 0.82444(4) 0.03340(19) Uani 1 1 d . . . . .
F4 F -0.02209(4) 0.04930(12) 0.71154(4) 0.03282(19) Uani 1 1 d . . . . .
F5 F 0.06994(4) 0.08541(11) 0.63424(3) 0.02743(17) Uani 1 1 d . . . . .
F6 F 0.08240(4) 0.42857(11) 0.59153(3) 0.02656(17) Uani 1 1 d . . . . .
F7 F 0.04821(4) 0.39623(11) 0.47272(3) 0.02976(18) Uani 1 1 d . . . . .
F8 F 0.12867(5) 0.21807(12) 0.40422(4) 0.0368(2) Uani 1 1 d . . . . .
F9 F 0.24386(4) 0.06310(11) 0.45574(4) 0.03203(19) Uani 1 1 d . . . . .
F10 F 0.27812(4) 0.08771(11) 0.57426(4) 0.02834(17) Uani 1 1 d . . . . .
F11 F 0.29958(4) 0.61208(12) 0.55804(3) 0.03065(18) Uani 1 1 d . . . . .
F12 F 0.19689(5) 0.76719(13) 0.60412(4) 0.0405(2) Uani 1 1 d . . . . .
F13 F 0.08189(5) 0.84658(13) 0.53277(5) 0.0453(2) Uani 1 1 d . . . . .
F14 F 0.06964(4) 0.76093(13) 0.41405(4) 0.0411(2) Uani 1 1 d . . . . .
F15 F 0.17017(4) 0.59905(11) 0.36705(3) 0.02929(18) Uani 1 1 d . . . . .
F16 F 0.27875(4) 0.80705(10) 0.34676(3) 0.02598(17) Uani 1 1 d . . . . .
F17 F 0.30546(4) 0.80092(11) 0.23179(4) 0.02960(18) Uani 1 1 d . . . . .
F18 F 0.34423(4) 0.50128(12) 0.18145(3) 0.03076(19) Uani 1 1 d . . . . .
F19 F 0.36360(5) 0.21011(11) 0.25009(4) 0.03336(19) Uani 1 1 d . . . . .
F20 F 0.34081(4) 0.21440(10) 0.36503(3) 0.02918(18) Uani 1 1 d . . . . .
C1 C 0.39963(6) 0.24238(17) 0.72448(6) 0.0216(2) Uani 1 1 d . . . . .
C2 C 0.44950(6) 0.22135(17) 0.68223(5) 0.0198(2) Uani 1 1 d . . . . .
C3 C 0.43609(6) 0.26409(16) 0.62135(5) 0.0199(2) Uani 1 1 d . . . . .
H3 H 0.393803 0.314961 0.607180 0.024 Uiso 1 1 calc R . . . .
C4 C 0.48398(6) 0.23308(16) 0.58096(5) 0.0185(2) Uani 1 1 d . . . . .
C5 C 0.47157(6) 0.27417(16) 0.51764(5) 0.0195(2) Uani 1 1 d . . . . .
C6 C 0.51916(6) 0.23338(17) 0.47898(5) 0.0217(2) Uani 1 1 d . . . . .
H6 H 0.510465 0.261361 0.437433 0.026 Uiso 1 1 calc R . . . .
C7 C 0.58054(6) 0.15071(17) 0.50023(6) 0.0219(2) Uani 1 1 d . . . . .
H7 H 0.612379 0.122290 0.472830 0.026 Uiso 1 1 calc R . . . .
C8 C 0.59444(6) 0.11133(16) 0.55990(6) 0.0207(2) Uani 1 1 d . . . . .
H8 H 0.636095 0.056577 0.573646 0.025 Uiso 1 1 calc R . . . .
C9 C 0.54710(6) 0.15148(16) 0.60198(5) 0.0188(2) Uani 1 1 d . . . . .
C10 C 0.56066(6) 0.11278(17) 0.66319(5) 0.0201(2) Uani 1 1 d . . . . .
H10 H 0.602774 0.060986 0.677341 0.024 Uiso 1 1 calc R . . . .
C11 C 0.51384(6) 0.14835(17) 0.70411(5) 0.0198(2) Uani 1 1 d . . . . .
C12 C 0.52825(6) 0.11214(18) 0.76699(5) 0.0226(3) Uani 1 1 d . . . . .
H12 H 0.571187 0.065880 0.781690 0.027 Uiso 1 1 calc R . . . .
C13 C 0.48121(6) 0.14303(18) 0.80629(6) 0.0243(3) Uani 1 1 d . . . . .
H13 H 0.492256 0.122534 0.848135 0.029 Uiso 1 1 calc R . . . .
C14 C 0.41618(6) 0.20541(18) 0.78477(6) 0.0242(3) Uani 1 1 d . . . . .
H14 H 0.383310 0.222192 0.812251 0.029 Uiso 1 1 calc R . . . .
C15 C 0.33150(6) 0.28281(18) 0.70268(6) 0.0235(3) Uani 1 1 d . . . . .
C16 C 0.27250(7) 0.29699(19) 0.68332(6) 0.0254(3) Uani 1 1 d . . . . .
C17 C 0.14468(6) 0.24573(17) 0.70410(6) 0.0214(2) Uani 1 1 d . . . . .
C18 C 0.15415(6) 0.30674(18) 0.76349(6) 0.0240(3) Uani 1 1 d . . . . .
C19 C 0.10631(7) 0.28689(19) 0.80385(6) 0.0254(3) Uani 1 1 d . . . . .
C20 C 0.04659(7) 0.20122(18) 0.78596(6) 0.0253(3) Uani 1 1 d . . . . .
C21 C 0.03517(6) 0.13548(18) 0.72825(6) 0.0243(3) Uani 1 1 d . . . . .
C22 C 0.08357(6) 0.15800(17) 0.68897(6) 0.0221(2) Uani 1 1 d . . . . .
C23 C 0.18125(6) 0.25788(17) 0.58878(6) 0.0210(2) Uani 1 1 d . . . . .
C24 C 0.12306(6) 0.33337(17) 0.55965(6) 0.0212(2) Uani 1 1 d . . . . .
C25 C 0.10455(6) 0.32012(17) 0.49856(6) 0.0231(3) Uani 1 1 d . . . . .
C26 C 0.14553(7) 0.22876(18) 0.46340(6) 0.0251(3) Uani 1 1 d . . . . .
C27 C 0.20430(7) 0.15255(17) 0.48977(6) 0.0241(3) Uani 1 1 d . . . . .
C28 C 0.22133(6) 0.16864(17) 0.55126(6) 0.0221(2) Uani 1 1 d . . . . .
C29 C 0.41017(6) 0.35557(17) 0.49374(5) 0.0210(2) Uani 1 1 d . . . . .
C30 C 0.35909(6) 0.42482(17) 0.47033(5) 0.0217(2) Uani 1 1 d . . . . .
C31 C 0.24179(6) 0.60425(17) 0.45922(6) 0.0217(2) Uani 1 1 d . . . . .
C32 C 0.24447(7) 0.64780(18) 0.52040(6) 0.0246(3) Uani 1 1 d . . . . .
C33 C 0.19169(8) 0.72863(19) 0.54511(6) 0.0299(3) Uani 1 1 d . . . . .
C34 C 0.13299(7) 0.76902(19) 0.50909(7) 0.0323(3) Uani 1 1 d . . . . .
C35 C 0.12713(7) 0.72632(19) 0.44877(7) 0.0297(3) Uani 1 1 d . . . . .
C36 C 0.18064(7) 0.64481(18) 0.42525(6) 0.0245(3) Uani 1 1 d . . . . .
C37 C 0.30994(6) 0.51192(17) 0.36222(5) 0.0201(2) Uani 1 1 d . . . . .
C38 C 0.30011(6) 0.65614(17) 0.32469(6) 0.0213(2) Uani 1 1 d . . . . .
C39 C 0.31299(6) 0.65550(18) 0.26500(6) 0.0232(3) Uani 1 1 d . . . . .
C40 C 0.33417(6) 0.50539(19) 0.23955(5) 0.0233(3) Uani 1 1 d . . . . .
C41 C 0.34429(6) 0.35824(18) 0.27450(6) 0.0238(3) Uani 1 1 d . . . . .
C42 C 0.33254(6) 0.36441(17) 0.33437(6) 0.0216(2) Uani 1 1 d . . . . .
B1 B 0.19982(7) 0.26980(19) 0.65926(6) 0.0218(3) Uani 1 1 d . . . . .
B2 B 0.30271(7) 0.51441(19) 0.43200(6) 0.0201(3) Uani 1 1 d . . . . .

loop_
_atom_site_aniso_label
_atom_site_aniso_U_11
_atom_site_aniso_U_22
_atom_site_aniso_U_33
_atom_site_aniso_U_23
_atom_site_aniso_U_13
_atom_site_aniso_U_12
F1 0.0247(4) 0.0478(5) 0.0241(4) -0.0089(4) 0.0020(3) -0.0035(4)
F2 0.0365(4) 0.0503(5) 0.0166(4) -0.0045(3) 0.0044(3) 0.0066(4)
F3 0.0311(4) 0.0461(5) 0.0258(4) 0.0038(4) 0.0167(3) 0.0040(4)
F4 0.0245(4) 0.0396(5) 0.0362(4) -0.0046(4) 0.0123(3) -0.0073(3)
F5 0.0256(4) 0.0357(4) 0.0220(4) -0.0076(3) 0.0072(3) -0.0051(3)
F6 0.0241(4) 0.0338(4) 0.0225(4) -0.0047(3) 0.0060(3) 0.0098(3)
F7 0.0274(4) 0.0354(4) 0.0254(4) -0.0017(3) -0.0019(3) 0.0078(3)
F8 0.0468(5) 0.0450(5) 0.0186(4) -0.0079(4) 0.0031(3) 0.0058(4)
F9 0.0347(4) 0.0344(4) 0.0298(4) -0.0076(3) 0.0165(3) 0.0058(3)
F10 0.0217(4) 0.0331(4) 0.0311(4) -0.0002(3) 0.0071(3) 0.0078(3)
F11 0.0307(4) 0.0433(5) 0.0181(4) -0.0016(3) 0.0033(3) -0.0042(3)
F12 0.0486(5) 0.0475(5) 0.0291(4) -0.0119(4) 0.0211(4) -0.0086(4)
F13 0.0397(5) 0.0395(5) 0.0619(6) -0.0048(5) 0.0299(5) 0.0068(4)
F14 0.0246(4) 0.0500(6) 0.0496(5) 0.0142(4) 0.0079(4) 0.0122(4)
F15 0.0228(4) 0.0434(5) 0.0214(4) 0.0053(3) 0.0009(3) 0.0027(3)
F16 0.0256(4) 0.0257(4) 0.0271(4) 0.0053(3) 0.0050(3) 0.0049(3)
F17 0.0246(4) 0.0371(5) 0.0276(4) 0.0162(3) 0.0047(3) 0.0025(3)
F18 0.0308(4) 0.0478(5) 0.0145(3) 0.0046(3) 0.0059(3) -0.0040(4)
F19 0.0481(5) 0.0320(4) 0.0210(4) -0.0043(3) 0.0083(3) 0.0017(4)
F20 0.0455(5) 0.0228(4) 0.0196(4) 0.0033(3) 0.0056(3) 0.0041(3)
C1 0.0187(6) 0.0274(6) 0.0191(6) -0.0015(5) 0.0044(4) -0.0030(5)
C2 0.0184(5) 0.0234(6) 0.0179(6) -0.0008(5) 0.0034(4) -0.0027(4)
C3 0.0169(5) 0.0241(6) 0.0187(6) -0.0002(5) 0.0018(4) -0.0009(5)
C4 0.0194(5) 0.0198(6) 0.0164(5) -0.0001(4) 0.0027(4) -0.0019(4)
C5 0.0208(6) 0.0209(6) 0.0168(5) 0.0006(4) 0.0014(4) -0.0014(5)
C6 0.0262(6) 0.0244(6) 0.0146(5) 0.0013(5) 0.0032(4) -0.0020(5)
C7 0.0233(6) 0.0248(6) 0.0187(6) -0.0010(5) 0.0078(5) -0.0006(5)
C8 0.0194(5) 0.0229(6) 0.0201(6) 0.0008(5) 0.0041(4) 0.0011(5)
C9 0.0188(5) 0.0201(6) 0.0177(6) 0.0002(4) 0.0038(4) -0.0015(4)
C10 0.0178(5) 0.0240(6) 0.0187(6) 0.0024(5) 0.0023(4) 0.0001(4)
C11 0.0188(5) 0.0240(6) 0.0169(6) 0.0005(5) 0.0029(4) -0.0028(5)
C12 0.0204(6) 0.0298(7) 0.0176(6) 0.0028(5) 0.0019(4) -0.0025(5)
C13 0.0243(6) 0.0332(7) 0.0156(5) 0.0013(5) 0.0027(5) -0.0054(5)
C14 0.0218(6) 0.0330(7) 0.0190(6) -0.0023(5) 0.0071(5) -0.0045(5)
C15 0.0227(6) 0.0294(7) 0.0196(6) -0.0018(5) 0.0076(5) -0.0015(5)
C16 0.0228(6) 0.0336(7) 0.0208(6) -0.0002(5) 0.0072(5) 0.0009(5)
C17 0.0200(6) 0.0258(6) 0.0191(6) 0.0009(5) 0.0048(4) 0.0040(5)
C18 0.0206(6) 0.0297(7) 0.0217(6) -0.0008(5) 0.0022(5) 0.0031(5)
C19 0.0289(6) 0.0327(7) 0.0153(5) 0.0002(5) 0.0047(5) 0.0086(5)
C20 0.0255(6) 0.0299(7) 0.0224(6) 0.0050(5) 0.0114(5) 0.0072(5)
C21 0.0200(6) 0.0269(7) 0.0269(6) 0.0005(5) 0.0070(5) 0.0013(5)
C22 0.0230(6) 0.0252(6) 0.0186(6) -0.0008(5) 0.0054(5) 0.0035(5)
C23 0.0198(6) 0.0230(6) 0.0211(6) -0.0004(5) 0.0066(5) -0.0003(5)
C24 0.0211(6) 0.0226(6) 0.0210(6) -0.0029(5) 0.0073(5) 0.0015(5)
C25 0.0223(6) 0.0241(6) 0.0227(6) -0.0001(5) 0.0020(5) 0.0018(5)
C26 0.0326(7) 0.0259(6) 0.0175(6) -0.0031(5) 0.0055(5) -0.0016(5)
C27 0.0272(6) 0.0223(6) 0.0250(6) -0.0039(5) 0.0127(5) 0.0002(5)
C28 0.0199(6) 0.0220(6) 0.0256(6) 0.0009(5) 0.0075(5) 0.0013(5)
C29 0.0245(6) 0.0239(6) 0.0150(5) 0.0008(5) 0.0033(4) -0.0029(5)
C30 0.0246(6) 0.0261(6) 0.0147(5) 0.0007(5) 0.0035(4) -0.0006(5)
C31 0.0233(6) 0.0223(6) 0.0202(6) 0.0030(5) 0.0058(5) -0.0011(5)
C32 0.0268(6) 0.0256(6) 0.0222(6) 0.0013(5) 0.0067(5) -0.0044(5)
C33 0.0374(7) 0.0277(7) 0.0273(7) -0.0033(5) 0.0160(6) -0.0060(6)
C34 0.0321(7) 0.0253(7) 0.0433(8) 0.0008(6) 0.0216(6) 0.0023(6)
C35 0.0233(6) 0.0288(7) 0.0382(8) 0.0088(6) 0.0087(5) 0.0036(5)
C36 0.0251(6) 0.0265(7) 0.0228(6) 0.0050(5) 0.0061(5) 0.0005(5)
C37 0.0168(5) 0.0259(6) 0.0174(5) 0.0026(5) 0.0012(4) -0.0006(5)
C38 0.0157(5) 0.0264(6) 0.0217(6) 0.0031(5) 0.0019(4) 0.0006(5)
C39 0.0158(5) 0.0312(7) 0.0225(6) 0.0107(5) 0.0011(4) -0.0016(5)
C40 0.0185(5) 0.0371(7) 0.0145(5) 0.0031(5) 0.0030(4) -0.0042(5)
C41 0.0235(6) 0.0291(7) 0.0190(6) -0.0018(5) 0.0030(5) -0.0014(5)
C42 0.0220(6) 0.0251(6) 0.0177(6) 0.0034(5) 0.0012(4) -0.0009(5)
B1 0.0209(6) 0.0237(7) 0.0216(7) -0.0008(5) 0.0053(5) 0.0023(5)
B2 0.0207(6) 0.0222(7) 0.0175(6) 0.0019(5) 0.0028(5) -0.0014(5)

loop_
_atom_type_symbol
_atom_type_description
_atom_type_scat_dispersion_real
_atom_type_scat_dispersion_imag
_atom_type_scat_source
C C 0.0181 0.0091 'International Tables Vol C Tables 4.2.6.8 and 6.1.1.4'
H H 0.0000 0.0000 'International Tables Vol C Tables 4.2.6.8 and 6.1.1.4'
B B 0.0090 0.0039 'International Tables Vol C Tables 4.2.6.8 and 6.1.1.4'
F F 0.0727 0.0534 'International Tables Vol C Tables 4.2.6.8 and 6.1.1.4'

loop_
_exptl_crystal_face_index_h
_exptl_crystal_face_index_k
_exptl_crystal_face_index_l
_exptl_crystal_face_perp_dist
-1 0 -1 0.0180
1 0 1 0.0180
1 -1 -1 0.1456
2 -1 -2 0.1129
-1 1 1 0.1375
-1 0 1 0.1546
1 0 -1 0.1546
-9 -3 8 0.1745
1 5 -5 0.1427

loop_
_geom_angle_atom_site_label_1
_geom_angle_atom_site_label_2
_geom_angle_atom_site_label_3
_geom_angle
_geom_angle_site_symmetry_1
_geom_angle_site_symmetry_3
_geom_angle_publ_flag
C14 C1 C2 120.20(11) . . ?
C14 C1 C15 119.92(11) . . ?
C15 C1 C2 119.51(11) . . ?
C3 C2 C1 122.30(11) . . ?
C3 C2 C11 119.75(11) . . ?
C11 C2 C1 117.91(11) . . ?
C2 C3 H3 119.5 . . ?
C2 C3 C4 120.94(11) . . ?
C4 C3 H3 119.5 . . ?
C3 C4 C5 122.42(11) . . ?
C3 C4 C9 119.56(11) . . ?
C9 C4 C5 117.98(11) . . ?
C6 C5 C4 120.27(11) . . ?
C6 C5 C29 118.75(11) . . ?
C29 C5 C4 120.98(11) . . ?
C5 C6 H6 119.5 . . ?
C5 C6 C7 121.03(11) . . ?
C7 C6 H6 119.5 . . ?
C6 C7 H7 119.8 . . ?
C8 C7 C6 120.45(11) . . ?
C8 C7 H7 119.8 . . ?
C7 C8 H8 119.6 . . ?
C7 C8 C9 120.85(11) . . ?
C9 C8 H8 119.6 . . ?
C8 C9 C4 119.41(11) . . ?
C10 C9 C4 119.03(11) . . ?
C10 C9 C8 121.57(11) . . ?
C9 C10 H10 119.2 . . ?
C9 C10 C11 121.63(11) . . ?
C11 C10 H10 119.2 . . ?
C10 C11 C2 118.97(11) . . ?
C10 C11 C12 121.67(11) . . ?
C12 C11 C2 119.36(11) . . ?
C11 C12 H12 119.5 . . ?
C13 C12 C11 121.05(12) . . ?
C13 C12 H12 119.5 . . ?
C12 C13 H13 119.9 . . ?
C12 C13 C14 120.14(11) . . ?
C14 C13 H13 119.9 . . ?
C1 C14 C13 121.11(11) . . ?
C1 C14 H14 119.4 . . ?
C13 C14 H14 119.4 . . ?
C16 C15 C1 172.52(15) . . ?
C15 C16 B1 166.80(15) . . ?
C18 C17 B1 122.03(12) . . ?
C22 C17 C18 114.69(11) . . ?
C22 C17 B1 123.25(11) . . ?
F1 C18 C17 120.65(11) . . ?
F1 C18 C19 116.26(11) . . ?
C19 C18 C17 123.07(12) . . ?
F2 C19 C18 120.73(12) . . ?
F2 C19 C20 119.79(12) . . ?
C20 C19 C18 119.48(12) . . ?
F3 C20 C19 120.16(12) . . ?
F3 C20 C21 119.97(12) . . ?
C19 C20 C21 119.87(12) . . ?
F4 C21 C20 119.65(11) . . ?
F4 C21 C22 120.99(12) . . ?
C22 C21 C20 119.35(12) . . ?
F5 C22 C17 120.46(11) . . ?
F5 C22 C21 115.99(11) . . ?
C21 C22 C17 123.52(12) . . ?
C24 C23 C28 115.03(11) . . ?
C24 C23 B1 122.42(11) . . ?
C28 C23 B1 122.54(11) . . ?
F6 C24 C23 119.63(11) . . ?
F6 C24 C25 116.77(11) . . ?
C25 C24 C23 123.58(11) . . ?
F7 C25 C24 121.20(11) . . ?
F7 C25 C26 119.58(12) . . ?
C24 C25 C26 119.22(12) . . ?
F8 C26 C25 119.59(12) . . ?
F8 C26 C27 120.65(12) . . ?
C25 C26 C27 119.74(12) . . ?
F9 C27 C26 119.76(12) . . ?
F9 C27 C28 120.78(12) . . ?
C26 C27 C28 119.46(11) . . ?
F10 C28 C23 120.54(11) . . ?
F10 C28 C27 116.46(11) . . ?
C27 C28 C23 122.96(12) . . ?
C30 C29 C5 176.48(13) . . ?
C29 C30 B2 169.99(13) . . ?
C32 C31 B2 122.03(11) . . ?
C36 C31 C32 114.65(12) . . ?
C36 C31 B2 123.31(11) . . ?
F11 C32 C31 120.54(12) . . ?
F11 C32 C33 116.54(12) . . ?
C33 C32 C31 122.93(13) . . ?
F12 C33 C32 120.48(14) . . ?
F12 C33 C34 119.64(13) . . ?
C34 C33 C32 119.88(13) . . ?
F13 C34 C33 120.07(14) . . ?
F13 C34 C35 120.28(14) . . ?
C35 C34 C33 119.65(13) . . ?
F14 C35 C34 119.85(13) . . ?
F14 C35 C36 120.86(13) . . ?
C34 C35 C36 119.28(13) . . ?
F15 C36 C31 120.29(11) . . ?
F15 C36 C35 116.08(12) . . ?
C35 C36 C31 123.59(13) . . ?
C38 C37 B2 124.19(12) . . ?
C42 C37 C38 114.47(11) . . ?
C42 C37 B2 121.15(11) . . ?
F16 C38 C37 119.85(11) . . ?
F16 C38 C39 116.88(11) . . ?
C39 C38 C37 123.24(12) . . ?
F17 C39 C38 120.51(12) . . ?
F17 C39 C40 119.68(11) . . ?
C40 C39 C38 119.81(12) . . ?
F18 C40 C39 120.39(12) . . ?
F18 C40 C41 120.19(12) . . ?
C39 C40 C41 119.41(11) . . ?
F19 C41 C40 120.14(11) . . ?
F19 C41 C42 120.52(12) . . ?
C40 C41 C42 119.32(12) . . ?
F20 C42 C37 120.16(11) . . ?
F20 C42 C41 116.03(12) . . ?
C41 C42 C37 123.72(12) . . ?
C16 B1 C17 119.80(11) . . ?
C16 B1 C23 118.66(11) . . ?
C17 B1 C23 121.49(11) . . ?
C30 B2 C31 122.68(11) . . ?
C30 B2 C37 114.60(11) . . ?
C31 B2 C37 122.71(11) . . ?

loop_
_geom_bond_atom_site_label_1
_geom_bond_atom_site_label_2
_geom_bond_distance
_geom_bond_site_symmetry_2
_geom_bond_publ_flag
F1 C18 1.3350(16) . ?
F2 C19 1.3382(15) . ?
F3 C20 1.3360(14) . ?
F4 C21 1.3353(15) . ?
F5 C22 1.3451(15) . ?
F6 C24 1.3475(14) . ?
F7 C25 1.3387(15) . ?
F8 C26 1.3308(15) . ?
F9 C27 1.3392(14) . ?
F10 C28 1.3425(15) . ?
F11 C32 1.3363(16) . ?
F12 C33 1.3436(16) . ?
F13 C34 1.3334(16) . ?
F14 C35 1.3374(17) . ?
F15 C36 1.3410(15) . ?
F16 C38 1.3483(15) . ?
F17 C39 1.3432(15) . ?
F18 C40 1.3331(14) . ?
F19 C41 1.3379(16) . ?
F20 C42 1.3443(15) . ?
C1 C2 1.4462(16) . ?
C1 C14 1.3812(17) . ?
C1 C15 1.4229(18) . ?
C2 C3 1.3964(17) . ?
C2 C11 1.4336(17) . ?
C3 H3 0.9500 . ?
C3 C4 1.3976(17) . ?
C4 C5 1.4440(16) . ?
C4 C9 1.4360(17) . ?
C5 C6 1.3807(17) . ?
C5 C29 1.4238(17) . ?
C6 H6 0.9500 . ?
C6 C7 1.4122(18) . ?
C7 H7 0.9500 . ?
C7 C8 1.3657(17) . ?
C8 H8 0.9500 . ?
C8 C9 1.4303(16) . ?
C9 C10 1.3967(16) . ?
C10 H10 0.9500 . ?
C10 C11 1.3969(17) . ?
C11 C12 1.4302(16) . ?
C12 H12 0.9500 . ?
C12 C13 1.3674(18) . ?
C13 H13 0.9500 . ?
C13 C14 1.4135(19) . ?
C14 H14 0.9500 . ?
C15 C16 1.2100(19) . ?
C16 B1 1.5005(19) . ?
C17 C18 1.4005(18) . ?
C17 C22 1.3987(18) . ?
C17 B1 1.5698(18) . ?
C18 C19 1.3843(18) . ?
C19 C20 1.379(2) . ?
C20 C21 1.3806(19) . ?
C21 C22 1.3777(17) . ?
C23 C24 1.3921(18) . ?
C23 C28 1.3951(17) . ?
C23 B1 1.5804(18) . ?
C24 C25 1.3782(18) . ?
C25 C26 1.3810(18) . ?
C26 C27 1.3814(19) . ?
C27 C28 1.3842(18) . ?
C29 C30 1.2144(19) . ?
C30 B2 1.5035(18) . ?
C31 C32 1.4017(18) . ?
C31 C36 1.3975(18) . ?
C31 B2 1.5698(18) . ?
C32 C33 1.3823(19) . ?
C33 C34 1.380(2) . ?
C34 C35 1.379(2) . ?
C35 C36 1.3840(19) . ?
C37 C38 1.3929(18) . ?
C37 C42 1.3920(18) . ?
C37 B2 1.5792(17) . ?
C38 C39 1.3826(18) . ?
C39 C40 1.374(2) . ?
C40 C41 1.3788(19) . ?
C41 C42 1.3813(17) . ?

loop_
_geom_torsion_atom_site_label_1
_geom_torsion_atom_site_label_2
_geom_torsion_atom_site_label_3
_geom_torsion_atom_site_label_4
_geom_torsion
_geom_torsion_site_symmetry_1
_geom_torsion_site_symmetry_2
_geom_torsion_site_symmetry_3
_geom_torsion_site_symmetry_4
_geom_torsion_publ_flag
F1 C18 C19 F2 -0.20(19) . . . . ?
F1 C18 C19 C20 179.57(12) . . . . ?
F2 C19 C20 F3 -0.3(2) . . . . ?
F2 C19 C20 C21 -179.93(12) . . . . ?
F3 C20 C21 F4 -1.04(19) . . . . ?
F3 C20 C21 C22 179.79(12) . . . . ?
F4 C21 C22 F5 -1.32(19) . . . . ?
F4 C21 C22 C17 -179.46(12) . . . . ?
F6 C24 C25 F7 -1.07(19) . . . . ?
F6 C24 C25 C26 177.95(12) . . . . ?
F7 C25 C26 F8 0.3(2) . . . . ?
F7 C25 C26 C27 178.90(12) . . . . ?
F8 C26 C27 F9 -1.8(2) . . . . ?
F8 C26 C27 C28 178.70(12) . . . . ?
F9 C27 C28 F10 -1.23(18) . . . . ?
F9 C27 C28 C23 -178.88(12) . . . . ?
F11 C32 C33 F12 -0.22(19) . . . . ?
F11 C32 C33 C34 -179.74(12) . . . . ?
F12 C33 C34 F13 0.3(2) . . . . ?
F12 C33 C34 C35 -178.70(13) . . . . ?
F13 C34 C35 F14 -0.8(2) . . . . ?
F13 C34 C35 C36 -179.56(13) . . . . ?
F14 C35 C36 F15 -2.0(2) . . . . ?
F14 C35 C36 C31 -179.62(12) . . . . ?
F16 C38 C39 F17 1.24(17) . . . . ?
F16 C38 C39 C40 -179.29(11) . . . . ?
F17 C39 C40 F18 -3.12(18) . . . . ?
F17 C39 C40 C41 177.53(11) . . . . ?
F18 C40 C41 F19 -0.69(18) . . . . ?
F18 C40 C41 C42 -178.96(11) . . . . ?
F19 C41 C42 F20 -0.87(18) . . . . ?
F19 C41 C42 C37 -177.50(11) . . . . ?
C1 C2 C3 C4 -176.33(12) . . . . ?
C1 C2 C11 C10 174.51(12) . . . . ?
C1 C2 C11 C12 -4.85(18) . . . . ?
C2 C1 C14 C13 -1.4(2) . . . . ?
C2 C3 C4 C5 179.42(12) . . . . ?
C2 C3 C4 C9 1.84(19) . . . . ?
C2 C11 C12 C13 1.2(2) . . . . ?
C3 C2 C11 C10 -3.39(18) . . . . ?
C3 C2 C11 C12 177.24(12) . . . . ?
C3 C4 C5 C6 -176.84(12) . . . . ?
C3 C4 C5 C29 2.56(19) . . . . ?
C3 C4 C9 C8 176.60(12) . . . . ?
C3 C4 C9 C10 -3.22(18) . . . . ?
C4 C5 C6 C7 0.18(19) . . . . ?
C4 C9 C10 C11 1.29(19) . . . . ?
C5 C4 C9 C8 -1.09(17) . . . . ?
C5 C4 C9 C10 179.08(11) . . . . ?
C5 C6 C7 C8 -0.8(2) . . . . ?
C6 C7 C8 C9 0.52(19) . . . . ?
C7 C8 C9 C4 0.46(19) . . . . ?
C7 C8 C9 C10 -179.72(12) . . . . ?
C8 C9 C10 C11 -178.53(12) . . . . ?
C9 C4 C5 C6 0.78(18) . . . . ?
C9 C4 C5 C29 -179.82(11) . . . . ?
C9 C10 C11 C2 1.99(19) . . . . ?
C9 C10 C11 C12 -178.66(12) . . . . ?
C10 C11 C12 C13 -178.12(13) . . . . ?
C11 C2 C3 C4 1.48(19) . . . . ?
C11 C12 C13 C14 2.5(2) . . . . ?
C12 C13 C14 C1 -2.4(2) . . . . ?
C14 C1 C2 C3 -177.19(12) . . . . ?
C14 C1 C2 C11 4.96(19) . . . . ?
C15 C1 C2 C3 9.7(2) . . . . ?
C15 C1 C2 C11 -168.14(12) . . . . ?
C15 C1 C14 C13 171.68(13) . . . . ?
C15 C16 B1 C17 87.5(6) . . . . ?
C15 C16 B1 C23 -89.8(6) . . . . ?
C17 C18 C19 F2 -178.79(12) . . . . ?
C17 C18 C19 C20 1.0(2) . . . . ?
C18 C17 C22 F5 -176.60(11) . . . . ?
C18 C17 C22 C21 1.45(19) . . . . ?
C18 C17 B1 C16 22.9(2) . . . . ?
C18 C17 B1 C23 -159.90(12) . . . . ?
C18 C19 C20 F3 179.88(12) . . . . ?
C18 C19 C20 C21 0.3(2) . . . . ?
C19 C20 C21 F4 178.54(12) . . . . ?
C19 C20 C21 C22 -0.6(2) . . . . ?
C20 C21 C22 F5 177.83(12) . . . . ?
C20 C21 C22 C17 -0.3(2) . . . . ?
C22 C17 C18 F1 179.68(12) . . . . ?
C22 C17 C18 C19 -1.79(19) . . . . ?
C22 C17 B1 C16 -155.12(13) . . . . ?
C22 C17 B1 C23 22.1(2) . . . . ?
C23 C24 C25 F7 -179.57(12) . . . . ?
C23 C24 C25 C26 -0.6(2) . . . . ?
C24 C23 C28 F10 -178.80(11) . . . . ?
C24 C23 C28 C27 -1.24(19) . . . . ?
C24 C23 B1 C16 -140.48(13) . . . . ?
C24 C23 B1 C17 42.24(19) . . . . ?
C24 C25 C26 F8 -178.76(12) . . . . ?
C24 C25 C26 C27 -0.1(2) . . . . ?
C25 C26 C27 F9 179.62(12) . . . . ?
C25 C26 C27 C28 0.1(2) . . . . ?
C26 C27 C28 F10 178.30(12) . . . . ?
C26 C27 C28 C23 0.7(2) . . . . ?
C28 C23 C24 F6 -177.26(11) . . . . ?
C28 C23 C24 C25 1.20(19) . . . . ?
C28 C23 B1 C16 40.59(19) . . . . ?
C28 C23 B1 C17 -136.69(13) . . . . ?
C29 C5 C6 C7 -179.24(12) . . . . ?
C29 C30 B2 C31 -160.3(7) . . . . ?
C29 C30 B2 C37 19.3(8) . . . . ?
C31 C32 C33 F12 179.87(12) . . . . ?
C31 C32 C33 C34 0.3(2) . . . . ?
C32 C31 C36 F15 -175.55(11) . . . . ?
C32 C31 C36 C35 1.9(2) . . . . ?
C32 C31 B2 C30 17.4(2) . . . . ?
C32 C31 B2 C37 -162.16(12) . . . . ?
C32 C33 C34 F13 179.82(13) . . . . ?
C32 C33 C34 C35 0.8(2) . . . . ?
C33 C34 C35 F14 178.18(13) . . . . ?
C33 C34 C35 C36 -0.6(2) . . . . ?
C34 C35 C36 F15 176.69(12) . . . . ?
C34 C35 C36 C31 -0.9(2) . . . . ?
C36 C31 C32 F11 178.45(12) . . . . ?
C36 C31 C32 C33 -1.65(19) . . . . ?
C36 C31 B2 C30 -161.57(13) . . . . ?
C36 C31 B2 C37 18.8(2) . . . . ?
C37 C38 C39 F17 -176.95(11) . . . . ?
C37 C38 C39 C40 2.53(19) . . . . ?
C38 C37 C42 F20 -176.78(10) . . . . ?
C38 C37 C42 C41 -0.29(18) . . . . ?
C38 C37 B2 C30 -134.11(13) . . . . ?
C38 C37 B2 C31 45.51(18) . . . . ?
C38 C39 C40 F18 177.39(11) . . . . ?
C38 C39 C40 C41 -1.95(18) . . . . ?
C39 C40 C41 F19 178.65(11) . . . . ?
C39 C40 C41 C42 0.38(19) . . . . ?
C40 C41 C42 F20 177.40(11) . . . . ?
C40 C41 C42 C37 0.8(2) . . . . ?
C42 C37 C38 F16 -179.50(10) . . . . ?
C42 C37 C38 C39 -1.36(18) . . . . ?
C42 C37 B2 C30 40.50(17) . . . . ?
C42 C37 B2 C31 -139.88(13) . . . . ?
B1 C17 C18 F1 1.5(2) . . . . ?
B1 C17 C18 C19 -179.93(13) . . . . ?
B1 C17 C22 F5 1.51(19) . . . . ?
B1 C17 C22 C21 179.56(13) . . . . ?
B1 C23 C24 F6 3.73(19) . . . . ?
B1 C23 C24 C25 -177.80(12) . . . . ?
B1 C23 C28 F10 0.20(19) . . . . ?
B1 C23 C28 C27 177.76(12) . . . . ?
B2 C31 C32 F11 -0.63(19) . . . . ?
B2 C31 C32 C33 179.27(13) . . . . ?
B2 C31 C36 F15 3.5(2) . . . . ?
B2 C31 C36 C35 -179.00(13) . . . . ?
B2 C37 C38 F16 -4.56(18) . . . . ?
B2 C37 C38 C39 173.57(12) . . . . ?
B2 C37 C42 F20 8.11(18) . . . . ?
B2 C37 C42 C41 -175.39(12) . . . . ?

loop_
_exptl_oxdiff_crystal_face_indexfrac_h
_exptl_oxdiff_crystal_face_indexfrac_k
_exptl_oxdiff_crystal_face_indexfrac_l
_exptl_oxdiff_crystal_face_x
_exptl_oxdiff_crystal_face_y
_exptl_oxdiff_crystal_face_z
-1.0019 0.0009 -1.0027 -0.1083 0.0182 -0.0050
1.0019 -0.0009 1.0027 0.1083 -0.0182 0.0050
1.0019 -1.0030 -0.9990 -0.0250 -0.1883 0.1181
2.0067 -1.0032 -1.9989 -0.0248 -0.2729 0.0664
-1.0019 1.0030 0.9990 0.0250 0.1883 -0.1181
-1.0048 0.0003 0.9999 -0.0002 0.0846 0.0517
1.0048 -0.0003 -0.9999 0.0002 -0.0846 -0.0517
-8.5962 -2.7159 8.3599 -0.0803 0.4355 0.8966
1.4116 4.7342 -4.5359 -0.0505 0.2681 -0.9621
